data_7226362
loop_
_publ_author_name
'Li, Jie'
'Zhao, Yanxia'
'Dong, Yunhong'
'Yu, Yang'
'Cao, Liping'
'Wu, Biao'

_publ_section_title
;
 Supramolecular organic frameworks of cucurbit[n]uril-based
 [2]pseudorotaxanes in the crystalline state
;
_journal_issue 41
_journal_name_full CrystEngComm
_journal_page_first 7929
_journal_paper_doi 10.1039/C6CE01320A
_journal_volume 18
_journal_year 2016
_chemical_formula_sum 'C126 H142 Br6 N40 O28'
_chemical_formula_weight 3144.25
_space_group_crystal_system monoclinic
_space_group_IT_number 14
_space_group_name_Hall '-P 2ybc'
_space_group_name_H-M_alt 'P 1 21/c 1'
_symmetry_space_group_name_Hall '-P 2ybc'
_symmetry_space_group_name_H-M 'P 1 21/c 1'
_atom_sites_solution_hydrogens mixed
_audit_creation_method SHELXL-2014/7
_audit_update_record
;
2016-08-17 deposited with the CCDC.
2016-08-24 downloaded from the CCDC.
;
_cell_angle_alpha 90
_cell_angle_beta 109.5210(10)
_cell_angle_gamma 90
_cell_formula_units_Z 4
_cell_length_a 24.382(2)
_cell_length_b 23.126(2)
_cell_length_c 27.053(3)
_cell_measurement_reflns_used 9927
_cell_measurement_temperature 153(2)
_cell_measurement_theta_max 23.59
_cell_measurement_theta_min 2.25
_cell_volume 14377(2)
_computing_cell_refinement 'Bruker SMART'
_computing_data_collection 'Bruker SMART APEX II'
_computing_data_reduction 'Bruker SAINT'
_computing_molecular_graphics SHELXTL
_computing_publication_material SHELXTL
_computing_structure_refinement 'SHELXL-2014/7 (Sheldrick, 2014)'
_computing_structure_solution 'SHELXL-2014/7 (Sheldrick, 2014)'
_diffrn_ambient_temperature 153(2)
_diffrn_detector_area_resol_mean 'fine-focus sealed tube'
_diffrn_measured_fraction_theta_full 0.979
_diffrn_measured_fraction_theta_max 0.979
_diffrn_measurement_device_type 'Bruker APEX II area detector'
_diffrn_measurement_method '\w scan'
_diffrn_radiation_type MoK\a
_diffrn_radiation_wavelength 0.71073
_diffrn_reflns_av_R_equivalents 0.0806
_diffrn_reflns_av_unetI/netI 0.0970
_diffrn_reflns_Laue_measured_fraction_full 0.979
_diffrn_reflns_Laue_measured_fraction_max 0.979
_diffrn_reflns_limit_h_max 29
_diffrn_reflns_limit_h_min -29
_diffrn_reflns_limit_k_max 27
_diffrn_reflns_limit_k_min -24
_diffrn_reflns_limit_l_max 32
_diffrn_reflns_limit_l_min -32
_diffrn_reflns_number 91921
_diffrn_reflns_point_group_measured_fraction_full 0.979
_diffrn_reflns_point_group_measured_fraction_max 0.979
_diffrn_reflns_theta_full 25.242
_diffrn_reflns_theta_max 25.242
_diffrn_reflns_theta_min 1.189
_exptl_absorpt_coefficient_mu 1.759
_exptl_absorpt_correction_type multi-scan
_exptl_absorpt_process_details sadabs
_exptl_crystal_colour light-yellow
_exptl_crystal_density_diffrn 1.453
_exptl_crystal_density_meas ?
_exptl_crystal_description block
_exptl_crystal_F_000 6448
_exptl_crystal_size_max 0.300
_exptl_crystal_size_mid 0.250
_exptl_crystal_size_min 0.250
_exptl_transmission_factor_max 0.864
_exptl_transmission_factor_min 0.864
_refine_diff_density_max 1.882
_refine_diff_density_min -1.589
_refine_diff_density_rms 0.132
_refine_ls_extinction_method none
_refine_ls_goodness_of_fit_ref 1.059
_refine_ls_hydrogen_treatment constr
_refine_ls_matrix_type full
_refine_ls_number_parameters 1747
_refine_ls_number_reflns 25488
_refine_ls_number_restraints 0
_refine_ls_restrained_S_all 1.059
_refine_ls_R_factor_all 0.1245
_refine_ls_R_factor_gt 0.0779
_refine_ls_shift/su_max 0.001
_refine_ls_shift/su_mean 0.000
_refine_ls_structure_factor_coef Fsqd
_refine_ls_weighting_details 'w=1/[\s^2^(Fo^2^)+(0.1394P)^2^] where P=(Fo^2^+2Fc^2^)/3'
_refine_ls_weighting_scheme calc
_refine_ls_wR_factor_gt 0.2163
_refine_ls_wR_factor_ref 0.2408
_reflns_Friedel_coverage 0.000
_reflns_number_gt 15250
_reflns_number_total 25488
_reflns_threshold_expression 'I > 2\s(I)'
_cod_data_source_file c6ce01320a2.cif
_cod_data_source_block 03
_cod_depositor_comments
;
The following automatic conversions were performed:

'_exptl_crystal_density_meas' value 'not measured' was changed to '?'
- the value is perceived as not measured.

Automatic conversion script
Id: cif_fix_values 4268 2015-11-12 08:31:59Z antanas 

 Adding full bibliography for 7226360--7226362.cif.
;
_cod_original_cell_volume 14378(2)
_cod_database_code 7226362
_shelx_shelxl_version_number 2014/7
_shelx_space_group_comment
;
The symmetry employed for this shelxl refinement is uniquely defined
by the following loop, which should always be used as a source of
symmetry information in preference to the above space-group names.
They are only intended as comments.
;
_shelx_estimated_absorpt_t_min 0.620
_shelx_estimated_absorpt_t_max 0.667
_platon_squeeze_void_probe_radius 1.20

loop_
_space_group_symop_operation_xyz
'x, y, z'
'-x, y+1/2, -z+1/2'
'-x, -y, -z'
'x, -y-1/2, z-1/2'

loop_
_atom_site_label
_atom_site_type_symbol
_atom_site_fract_x
_atom_site_fract_y
_atom_site_fract_z
_atom_site_U_iso_or_equiv
_atom_site_adp_type
_atom_site_occupancy
_atom_site_site_symmetry_order
_atom_site_calc_flag
_atom_site_refinement_flags_posn
_atom_site_refinement_flags_adp
_atom_site_refinement_flags_occupancy
_atom_site_disorder_assembly
_atom_site_disorder_group
Br1A Br 0.76533(5) 0.58001(5) 0.16690(4) 0.0484(3) Uani 0.802(2) 1 d . . P A 1
Br1B Br 0.7307(2) 0.5912(2) 0.17044(17) 0.0484(3) Uani 0.198(2) 1 d . . P A 2
Br3A Br 0.05036(5) 0.22633(7) 0.34124(4) 0.0470(4) Uani 0.820(3) 1 d . . P B 1
Br3B Br 0.0631(3) 0.1979(3) 0.3282(2) 0.0470(4) Uani 0.180(3) 1 d . . P B 2
Br5A Br 0.51182(10) 0.76357(4) 0.38214(4) 0.0236(4) Uani 0.840(5) 1 d . . P C 1
Br5B Br 0.4855(4) 0.7622(2) 0.3744(2) 0.0236(4) Uani 0.160(5) 1 d . . P C 2
Br6A Br 0.61728(15) 0.58478(18) 0.34002(13) 0.0161(5) Uani 0.617(8) 1 d . . P D 1
Br6B Br 0.6244(2) 0.5692(2) 0.3360(2) 0.0161(5) Uani 0.383(8) 1 d . . P D 2
Br2 Br 0.39241(5) 0.79621(5) 0.17589(3) 0.0802(4) Uani 1 1 d . . . . .
Br4 Br 0.09643(3) 0.76632(3) 0.32042(3) 0.0408(2) Uani 1 1 d . . . . .
C1 C 0.0788(3) 0.5966(3) 0.3013(3) 0.0301(15) Uani 1 1 d . . . . .
H1A H 0.0434 0.6209 0.2917 0.036 Uiso 1 1 calc R U . . .
H1B H 0.0948 0.5945 0.3400 0.036 Uiso 1 1 calc R U . . .
C2 C 0.0211(3) 0.5246(3) 0.2298(2) 0.0296(15) Uani 1 1 d . . . . .
H2 H -0.0167 0.5451 0.2234 0.036 Uiso 1 1 calc R U . . .
C3 C 0.0447(3) 0.5881(3) 0.1624(2) 0.0239(14) Uani 1 1 d . . . . .
H3A H 0.0112 0.6114 0.1638 0.029 Uiso 1 1 calc R U . . .
H3B H 0.0404 0.5824 0.1250 0.029 Uiso 1 1 calc R U . . .
C4 C 0.1060(3) 0.6553(3) 0.2332(2) 0.0254(14) Uani 1 1 d . . . . .
H4 H 0.0717 0.6811 0.2283 0.031 Uiso 1 1 calc R U . . .
C5 C 0.0143(3) 0.4584(3) 0.2318(2) 0.0275(15) Uani 1 1 d . . . . .
H5 H -0.0238 0.4473 0.2354 0.033 Uiso 1 1 calc R U . . .
C6 C 0.0878(3) 0.4894(3) 0.3082(3) 0.0276(15) Uani 1 1 d . . . . .
C7 C 0.0373(3) 0.4816(3) 0.1568(2) 0.0238(14) Uani 1 1 d . . . . .
C8 C 0.0053(3) 0.3810(3) 0.1620(2) 0.0269(15) Uani 1 1 d . . . . .
H8A H -0.0047 0.3826 0.1234 0.032 Uiso 1 1 calc R U . . .
H8B H -0.0296 0.3673 0.1695 0.032 Uiso 1 1 calc R U . . .
C9 C 0.0685(3) 0.3850(3) 0.3024(2) 0.0271(15) Uani 1 1 d . . . . .
H9A H 0.0916 0.3884 0.3401 0.033 Uiso 1 1 calc R U . . .
H9B H 0.0292 0.3710 0.2997 0.033 Uiso 1 1 calc R U . . .
C10 C 0.0631(3) 0.3100(3) 0.2327(2) 0.0275(15) Uani 1 1 d . . . . .
H10 H 0.0267 0.2935 0.2363 0.033 Uiso 1 1 calc R U . . .
C11 C 0.1473(3) 0.3180(3) 0.3061(2) 0.0242(14) Uani 1 1 d . . . . .
C12 C 0.0783(3) 0.3142(3) 0.1516(2) 0.0246(14) Uani 1 1 d . . . . .
C13 C 0.1061(3) 0.2622(3) 0.2306(2) 0.0255(14) Uani 1 1 d . . . . .
H13 H 0.0898 0.2229 0.2323 0.031 Uiso 1 1 calc R U . . .
C14 C 0.2030(3) 0.2321(3) 0.2981(2) 0.0265(15) Uani 1 1 d . . . . .
H14A H 0.1856 0.1930 0.2941 0.032 Uiso 1 1 calc R U . . .
H14B H 0.2216 0.2395 0.3361 0.032 Uiso 1 1 calc R U . . .
C15 C 0.1427(3) 0.2298(3) 0.1576(2) 0.0272(15) Uani 1 1 d . . . . .
H16' H 0.1290 0.2362 0.1192 0.033 Uiso 1 1 calc R U . . .
H15' H 0.1308 0.1904 0.1640 0.033 Uiso 1 1 calc R U . . .
C17 C 0.2417(3) 0.2043(3) 0.2245(2) 0.0266(15) Uani 1 1 d . . . . .
H17 H 0.2288 0.1633 0.2249 0.032 Uiso 1 1 calc R U . . .
C18 C 0.3046(3) 0.2441(3) 0.3023(2) 0.0260(15) Uani 1 1 d . . . . .
C19 C 0.3027(3) 0.2068(3) 0.2206(2) 0.0264(14) Uani 1 1 d . . . . .
H19 H 0.3173 0.1679 0.2148 0.032 Uiso 1 1 calc R U . . .
C20 C 0.2375(3) 0.2569(3) 0.1491(2) 0.0264(15) Uani 1 1 d . . . . .
C21 C 0.3397(3) 0.2548(3) 0.1531(2) 0.0296(15) Uani 1 1 d . . . . .
H24' H 0.3610 0.2181 0.1543 0.036 Uiso 1 1 calc R U . . .
H21' H 0.3216 0.2659 0.1158 0.036 Uiso 1 1 calc R U . . .
C22 C 0.3999(3) 0.2316(3) 0.2905(2) 0.0285(15) Uani 1 1 d . . . . .
H23' H 0.4137 0.1954 0.2788 0.034 Uiso 1 1 calc R U . . .
H26' H 0.4133 0.2312 0.3293 0.034 Uiso 1 1 calc R U . . .
C23 C 0.3863(3) 0.3501(3) 0.1534(2) 0.0289(15) Uani 1 1 d . . . . .
C24 C 0.4697(3) 0.3429(3) 0.2288(2) 0.0280(15) Uani 1 1 d . . . . .
H24 H 0.5099 0.3348 0.2285 0.034 Uiso 1 1 calc R U . . .
C25 C 0.4328(3) 0.2863(3) 0.2227(2) 0.0263(14) Uani 1 1 d . . . . .
H33' H 0.4536 0.2523 0.2145 0.032 Uiso 1 1 calc R U . . .
C26 C 0.4501(3) 0.3269(3) 0.3058(2) 0.0282(15) Uani 1 1 d . . . . .
C27 C 0.4602(3) 0.4259(3) 0.1656(2) 0.0321(16) Uani 1 1 d . . . . .
H31' H 0.4409 0.4292 0.1272 0.039 Uiso 1 1 calc R U . . .
H34' H 0.5022 0.4191 0.1723 0.039 Uiso 1 1 calc R U . . .
C28 C 0.4909(3) 0.4982(3) 0.2412(2) 0.0271(15) Uani 1 1 d . . . . .
H28 H 0.5327 0.4970 0.2435 0.033 Uiso 1 1 calc R U . . .
C29 C 0.5071(3) 0.4131(3) 0.3042(2) 0.0300(15) Uani 1 1 d . . . . .
H35' H 0.5452 0.4095 0.2988 0.036 Uiso 1 1 calc R U . . .
H32' H 0.5141 0.4108 0.3424 0.036 Uiso 1 1 calc R U . . .
C30 C 0.4627(2) 0.5065(3) 0.3152(2) 0.0269(15) Uani 1 1 d . . . . .
C31 C 0.4706(3) 0.5606(3) 0.2452(2) 0.0259(15) Uani 1 1 d . . . . .
H31 H 0.5026 0.5890 0.2488 0.031 Uiso 1 1 calc R U . . .
C32 C 0.4163(3) 0.5236(3) 0.1628(2) 0.0267(15) Uani 1 1 d . . . . .
C33 C 0.4026(3) 0.6264(3) 0.1783(2) 0.0302(16) Uani 1 1 d . . . . .
H25 H 0.3861 0.6257 0.1395 0.036 Uiso 1 1 calc R U . . .
H33B H 0.4363 0.6531 0.1883 0.036 Uiso 1 1 calc R U . . .
C34 C 0.3723(3) 0.6760(3) 0.2500(2) 0.0272(15) Uani 1 1 d . . . . .
H34 H 0.4029 0.7065 0.2556 0.033 Uiso 1 1 calc R U . . .
C35 C 0.4425(3) 0.6104(3) 0.3173(2) 0.0273(15) Uani 1 1 d . . . . .
H35A H 0.4474 0.6003 0.3541 0.033 Uiso 1 1 calc R U . . .
H35B H 0.4723 0.6398 0.3181 0.033 Uiso 1 1 calc R U . . .
C36 C 0.3143(3) 0.7016(3) 0.2481(2) 0.0250(14) Uani 1 1 d . . . . .
H36 H 0.3170 0.7446 0.2525 0.030 Uiso 1 1 calc R U . . .
C37 C 0.3029(3) 0.6586(3) 0.1675(2) 0.0236(14) Uani 1 1 d . . . . .
C38 C 0.3453(3) 0.6370(3) 0.3183(2) 0.0242(14) Uani 1 1 d . . . . .
C39 C 0.2582(3) 0.6958(3) 0.3129(2) 0.0274(15) Uani 1 1 d . . . . .
H39A H 0.2707 0.6873 0.3509 0.033 Uiso 1 1 calc R U . . .
H39B H 0.2548 0.7383 0.3085 0.033 Uiso 1 1 calc R U . . .
C40 C 0.2154(3) 0.7052(3) 0.1746(2) 0.0292(15) Uani 1 1 d . . . . .
H40A H 0.2134 0.7466 0.1830 0.035 Uiso 1 1 calc R U . . .
H40B H 0.2035 0.7017 0.1360 0.035 Uiso 1 1 calc R U . . .
C41 C 0.1610(3) 0.6904(3) 0.2384(2) 0.0248(14) Uani 1 1 d . . . . .
H41 H 0.1539 0.7330 0.2392 0.030 Uiso 1 1 calc R U . . .
C42 C 0.1374(3) 0.6335(3) 0.1630(2) 0.0272(15) Uani 1 1 d . . . . .
C43 C 0.1766(3) 0.6344(3) 0.3145(2) 0.0241(14) Uani 1 1 d . . . . .
C44 C 0.2807(3) 0.5522(3) -0.0916(3) 0.0380(17) Uani 1 1 d . . . . .
H44 H 0.2793 0.5354 -0.1240 0.046 Uiso 1 1 calc R U . . .
C45 C 0.2650(3) 0.5191(3) -0.0569(2) 0.0332(16) Uani 1 1 d . . . . .
H45 H 0.2525 0.4804 -0.0659 0.040 Uiso 1 1 calc R U . . .
C46 C 0.3001(3) 0.6304(3) -0.0357(3) 0.0368(17) Uani 1 1 d . . . . .
H46 H 0.3115 0.6696 -0.0284 0.044 Uiso 1 1 calc R U . . .
C47 C 0.2859(3) 0.5984(3) 0.0021(3) 0.0358(17) Uani 1 1 d . . . . .
H47 H 0.2887 0.6153 0.0349 0.043 Uiso 1 1 calc R U . . .
C48 C 0.2672(3) 0.5409(3) -0.0091(2) 0.0300(16) Uani 1 1 d . . . . .
C49 C 0.2475(2) 0.5075(3) 0.0275(2) 0.0263(15) Uani 1 1 d . . . . .
C50 C 0.2257(3) 0.5339(3) 0.0635(2) 0.0270(15) Uani 1 1 d . . . . .
H50 H 0.2269 0.5748 0.0668 0.032 Uiso 1 1 calc R U . . .
C51 C 0.2027(3) 0.5021(3) 0.0939(2) 0.0298(16) Uani 1 1 d . . . . .
H51 H 0.1868 0.5212 0.1171 0.036 Uiso 1 1 calc R U . . .
C52 C 0.2472(3) 0.4458(3) 0.0272(2) 0.0291(15) Uani 1 1 d . . . . .
H52 H 0.2627 0.4257 0.0042 0.035 Uiso 1 1 calc R U . . .
C53 C 0.2251(3) 0.4154(3) 0.0592(3) 0.0321(16) Uani 1 1 d . . . . .
H53 H 0.2259 0.3744 0.0589 0.039 Uiso 1 1 calc R U . . .
C54 C 0.1760(3) 0.4111(3) 0.1255(2) 0.0290(15) Uani 1 1 d . . . . .
H54A H 0.1674 0.3710 0.1124 0.035 Uiso 1 1 calc R U . . .
H54B H 0.1388 0.4296 0.1240 0.035 Uiso 1 1 calc R U . . .
C55 C 0.2162(3) 0.4101(3) 0.1809(3) 0.0301(15) Uani 1 1 d . . . . .
C56 C 0.1950(3) 0.4142(3) 0.2220(3) 0.0351(17) Uani 1 1 d . . . . .
H56 H 0.1543 0.4186 0.2145 0.042 Uiso 1 1 calc R U . . .
C57 C 0.2907(3) 0.4059(3) 0.2849(2) 0.0322(16) Uani 1 1 d . . . . .
C58 C 0.2762(3) 0.4044(4) 0.1932(3) 0.057(3) Uani 1 1 d . . . . .
H58 H 0.2921 0.4018 0.1656 0.068 Uiso 1 1 calc R U . . .
C59 C 0.3127(3) 0.4025(4) 0.2439(3) 0.052(2) Uani 1 1 d . . . . .
H59 H 0.3535 0.3988 0.2512 0.062 Uiso 1 1 calc R U . . .
C60 C 0.3328(3) 0.4009(3) 0.3404(2) 0.0348(17) Uani 1 1 d . . . . .
H60A H 0.3411 0.3596 0.3495 0.042 Uiso 1 1 calc R U . . .
H60B H 0.3699 0.4202 0.3429 0.042 Uiso 1 1 calc R U . . .
C61 C 0.2311(3) 0.4121(3) 0.2738(3) 0.0348(17) Uani 1 1 d . . . . .
H61 H 0.2153 0.4149 0.3014 0.042 Uiso 1 1 calc R U . . .
C62 C 0.2920(3) 0.3950(3) 0.4121(2) 0.0281(15) Uani 1 1 d . . . . .
H62 H 0.2954 0.3541 0.4111 0.034 Uiso 1 1 calc R U . . .
C63 C 0.2707(3) 0.4202(3) 0.4479(3) 0.0297(15) Uani 1 1 d . . . . .
H63 H 0.2599 0.3969 0.4721 0.036 Uiso 1 1 calc R U . . .
C64 C 0.2650(3) 0.4801(3) 0.4488(2) 0.0263(15) Uani 1 1 d . . . . .
C65 C 0.2793(3) 0.5131(3) 0.4119(2) 0.0242(14) Uani 1 1 d . . . . .
H65 H 0.2738 0.5538 0.4104 0.029 Uiso 1 1 calc R U . . .
C66 C 0.3016(3) 0.4857(3) 0.3776(2) 0.0233(14) Uani 1 1 d . . . . .
H66 H 0.3126 0.5080 0.3529 0.028 Uiso 1 1 calc R U . . .
C67 C 0.2459(3) 0.5094(3) 0.4888(3) 0.0325(16) Uani 1 1 d . . . . .
C68 C 0.2609(4) 0.4880(3) 0.5396(3) 0.045(2) Uani 1 1 d . . . . .
H68 H 0.2798 0.4516 0.5482 0.054 Uiso 1 1 calc R U . . .
C69 C 0.2483(4) 0.5202(4) 0.5776(3) 0.062(3) Uani 1 1 d . . . . .
H69 H 0.2608 0.5058 0.6125 0.075 Uiso 1 1 calc R U . . .
C70 C 0.2026(5) 0.5897(4) 0.5189(4) 0.073(3) Uani 1 1 d . . . . .
H70 H 0.1822 0.6254 0.5113 0.087 Uiso 1 1 calc R U . . .
C71 C 0.2135(4) 0.5602(3) 0.4782(3) 0.046(2) Uani 1 1 d . . . . .
H71 H 0.1989 0.5748 0.4434 0.056 Uiso 1 1 calc R U . . .
C72 C 0.0874(3) 0.4061(3) 0.9322(3) 0.0367(17) Uani 1 1 d . . . . .
H72 H 0.0931 0.3821 0.9058 0.044 Uiso 1 1 calc R U . . .
C73 C 0.0968(3) 0.4649(3) 0.9296(2) 0.0276(15) Uani 1 1 d . . . . .
H73 H 0.1084 0.4806 0.9022 0.033 Uiso 1 1 calc R U . . .
C74 C 0.0887(2) 0.5005(3) 0.9679(2) 0.0267(15) Uani 1 1 d . . . . .
C75 C 0.0719(3) 0.4745(3) 1.0074(2) 0.0282(15) Uani 1 1 d . . . . .
H75 H 0.0661 0.4973 1.0345 0.034 Uiso 1 1 calc R U . . .
C76 C 0.0639(3) 0.4160(3) 1.0065(3) 0.0332(17) Uani 1 1 d . . . . .
H76 H 0.0528 0.3990 1.0337 0.040 Uiso 1 1 calc R U . . .
C77 C 0.0980(3) 0.5637(3) 0.9673(2) 0.0242(14) Uani 1 1 d . . . . .
C78 C 0.0839(3) 0.6011(3) 1.0022(2) 0.0316(16) Uani 1 1 d . . . . .
H78 H 0.0678 0.5855 1.0268 0.038 Uiso 1 1 calc R U . . .
C79 C 0.0928(3) 0.6596(3) 1.0016(2) 0.0328(16) Uani 1 1 d . . . . .
H79 H 0.0821 0.6842 1.0250 0.039 Uiso 1 1 calc R U . . .
C80 C 0.1324(3) 0.6483(3) 0.9345(2) 0.0272(15) Uani 1 1 d . . . . .
H80 H 0.1500 0.6653 0.9115 0.033 Uiso 1 1 calc R U . . .
C81 C 0.1234(3) 0.5895(3) 0.9332(2) 0.0274(15) Uani 1 1 d . . . . .
H81 H 0.1343 0.5662 0.9090 0.033 Uiso 1 1 calc R U . . .
C82 C 0.1265(3) 0.7456(3) 0.9670(3) 0.0351(17) Uani 1 1 d . . . . .
H82A H 0.1108 0.7653 0.9919 0.042 Uiso 1 1 calc R U . . .
H82B H 0.1060 0.7609 0.9314 0.042 Uiso 1 1 calc R U . . .
C83 C 0.1914(3) 0.7577(3) 0.9821(2) 0.0290(15) Uani 1 1 d . . . . .
C84 C 0.2280(3) 0.7415(3) 1.0303(3) 0.0358(17) Uani 1 1 d . . . . .
H84 H 0.2130 0.7221 1.0540 0.043 Uiso 1 1 calc R U . . .
C85 C 0.2881(3) 0.7533(3) 1.0451(3) 0.0364(18) Uani 1 1 d . . . . .
H85 H 0.3139 0.7415 1.0784 0.044 Uiso 1 1 calc R U . . .
C86 C 0.3091(3) 0.7825(3) 1.0104(3) 0.0311(16) Uani 1 1 d . . . . .
C87 C 0.2719(3) 0.7991(3) 0.9624(2) 0.0318(16) Uani 1 1 d . . . . .
H87 H 0.2864 0.8198 0.9390 0.038 Uiso 1 1 calc R U . . .
C88 C 0.2130(3) 0.7859(3) 0.9476(3) 0.0340(17) Uani 1 1 d . . . . .
H88 H 0.1876 0.7963 0.9137 0.041 Uiso 1 1 calc R U . . .
C89 C 0.3739(3) 0.7912(3) 1.0265(3) 0.0371(18) Uani 1 1 d . . . . .
H89A H 0.3923 0.7787 1.0634 0.044 Uiso 1 1 calc R U . . .
H89B H 0.3897 0.7670 1.0043 0.044 Uiso 1 1 calc R U . . .
C90 C 0.3894(3) 0.8913(3) 1.0595(3) 0.0347(17) Uani 1 1 d . . . . .
H90 H 0.3806 0.8783 1.0893 0.042 Uiso 1 1 calc R U . . .
C91 C 0.4026(3) 0.9481(3) 1.0559(2) 0.0294(15) Uani 1 1 d . . . . .
H91 H 0.4040 0.9740 1.0836 0.035 Uiso 1 1 calc R U . . .
C92 C 0.4141(2) 0.9684(3) 1.0113(2) 0.0209(13) Uani 1 1 d . . . . .
C93 C 0.4119(3) 0.9283(3) 0.9721(2) 0.0239(14) Uani 1 1 d . . . . .
H93 H 0.4200 0.9404 0.9417 0.029 Uiso 1 1 calc R U . . .
C94 C 0.3982(3) 0.8719(3) 0.9773(3) 0.0331(16) Uani 1 1 d . . . . .
H94 H 0.3951 0.8453 0.9497 0.040 Uiso 1 1 calc R U . . .
C95 C 0.4285(2) 1.0307(3) 1.0064(2) 0.0216(14) Uani 1 1 d . . . . .
C96 C 0.4335(3) 1.0706(3) 1.0459(3) 0.0310(16) Uani 1 1 d . . . . .
H96 H 0.4283 1.0586 1.0777 0.037 Uiso 1 1 calc R U . . .
C97 C 0.4458(3) 1.1274(3) 1.0394(3) 0.0333(16) Uani 1 1 d . . . . .
H97 H 0.4471 1.1541 1.0664 0.040 Uiso 1 1 calc R U . . .
C98 C 0.4515(3) 1.1090(3) 0.9583(2) 0.0292(15) Uani 1 1 d . . . . .
H98 H 0.4571 1.1221 0.9270 0.035 Uiso 1 1 calc R U . . .
C99 C 0.4388(3) 1.0506(3) 0.9621(2) 0.0249(14) Uani 1 1 d . . . . .
H99 H 0.4372 1.0247 0.9344 0.030 Uiso 1 1 calc R U . . .
C100 C 0.4508(3) -0.1068(4) 0.4369(3) 0.043(2) Uani 1 1 d . . . . .
H100 H 0.4581 -0.1249 0.4082 0.052 Uiso 1 1 calc R U . . .
C101 C 0.4372(3) -0.0487(3) 0.4330(3) 0.0380(18) Uani 1 1 d . . . . .
H101 H 0.4350 -0.0278 0.4022 0.046 Uiso 1 1 calc R U . . .
C102 C 0.4266(3) -0.0209(3) 0.4746(2) 0.0304(16) Uani 1 1 d . . . . .
C103 C 0.4296(3) -0.0545(3) 0.5187(3) 0.0370(17) Uani 1 1 d . . . . .
H103 H 0.4228 -0.0379 0.5482 0.044 Uiso 1 1 calc R U . . .
C104 C 0.4427(3) -0.1131(3) 0.5178(3) 0.0403(18) Uani 1 1 d . . . . .
H104 H 0.4433 -0.1360 0.5471 0.048 Uiso 1 1 calc R U . . .
C105 C 0.4123(3) 0.0416(3) 0.4730(2) 0.0267(15) Uani 1 1 d . . . . .
C106 C 0.4174(3) 0.0774(3) 0.4337(3) 0.0414(19) Uani 1 1 d . . . . .
H106 H 0.4296 0.0618 0.4066 0.050 Uiso 1 1 calc R U . . .
C107 C 0.4052(3) 0.1348(4) 0.4336(3) 0.0420(19) Uani 1 1 d . . . . .
H107 H 0.4080 0.1583 0.4057 0.050 Uiso 1 1 calc R U . . .
C108 C 0.3849(3) 0.1253(3) 0.5117(2) 0.0315(16) Uani 1 1 d . . . . .
H108 H 0.3745 0.1425 0.5391 0.038 Uiso 1 1 calc R U . . .
C109 C 0.3950(3) 0.0676(3) 0.5129(2) 0.0267(15) Uani 1 1 d . . . . .
H109 H 0.3905 0.0447 0.5405 0.032 Uiso 1 1 calc R U . . .
C110 C 0.3765(3) 0.2217(3) 0.4722(3) 0.0350(17) Uani 1 1 d . . . . .
H11A H 0.3796 0.2398 0.4401 0.042 Uiso 1 1 calc R U . . .
H11B H 0.4053 0.2403 0.5029 0.042 Uiso 1 1 calc R U . . .
C111 C 0.3164(3) 0.2311(3) 0.4743(2) 0.0290(15) Uani 1 1 d . . . . .
C112 C 0.3078(3) 0.2693(3) 0.5113(2) 0.0295(15) Uani 1 1 d . . . . .
H112 H 0.3398 0.2897 0.5346 0.035 Uiso 1 1 calc R U . . .
C113 C 0.2524(3) 0.2771(3) 0.5140(3) 0.0319(16) Uani 1 1 d . . . . .
H113 H 0.2467 0.3026 0.5394 0.038 Uiso 1 1 calc R U . . .
C114 C 0.2052(3) 0.2476(3) 0.4795(3) 0.0296(16) Uani 1 1 d . . . . .
C115 C 0.2689(3) 0.2027(3) 0.4403(3) 0.0404(19) Uani 1 1 d . . . . .
H115 H 0.2743 0.1770 0.4149 0.048 Uiso 1 1 calc R U . . .
C116 C 0.2145(3) 0.2110(3) 0.4426(3) 0.0365(18) Uani 1 1 d . . . . .
H116 H 0.1824 0.1914 0.4185 0.044 Uiso 1 1 calc R U . . .
C117 C 0.1041(7) 0.3922(6) 0.5279(4) 0.135(7) Uani 1 1 d . . . . .
H117 H 0.0976 0.4050 0.5588 0.163 Uiso 1 1 calc R U . . .
C118 C 0.1211(6) 0.3370(5) 0.5256(4) 0.119(6) Uani 1 1 d . . . . .
H118 H 0.1283 0.3134 0.5558 0.143 Uiso 1 1 calc R U . . .
C119 C 0.1224(9) 0.3495(5) 0.4460(4) 0.159(8) Uani 1 1 d . . . . .
H119 H 0.1302 0.3352 0.4160 0.191 Uiso 1 1 calc R U . . .
C120 C 0.0960(3) 0.4299(3) 0.4879(3) 0.0364(17) Uani 1 1 d . . . . .
C121 C 0.1061(9) 0.4047(5) 0.4472(4) 0.172(9) Uani 1 1 d . . . . .
H121 H 0.1014 0.4277 0.4169 0.206 Uiso 1 1 calc R U . . .
C122 C 0.0785(3) 0.4905(4) 0.4888(3) 0.047(2) Uani 1 1 d . . . . .
C123 C 0.0634(4) 0.5239(4) 0.4441(3) 0.067(3) Uani 1 1 d . . . . .
H123 H 0.0658 0.5084 0.4124 0.081 Uiso 1 1 calc R U . . .
C124 C 0.0451(5) 0.5786(4) 0.4455(4) 0.088(4) Uani 1 1 d . . . . .
H124 H 0.0319 0.5995 0.4135 0.106 Uiso 1 1 calc R U . . .
C125 C 0.0776(4) 0.5162(4) 0.5337(3) 0.057(2) Uani 1 1 d . . . . .
H125 H 0.0887 0.4951 0.5656 0.068 Uiso 1 1 calc R U . . .
C126 C 0.0603(4) 0.5733(5) 0.5324(4) 0.075(3) Uani 1 1 d . . . . .
H126 H 0.0598 0.5909 0.5640 0.090 Uiso 1 1 calc R U . . .
C128 C 0.1454(3) 0.2534(3) 0.4831(3) 0.0376(18) Uani 1 1 d . . . . .
H12A H 0.1441 0.2328 0.5148 0.045 Uiso 1 1 calc R U . . .
H12B H 0.1170 0.2346 0.4521 0.045 Uiso 1 1 calc R U . . .
N1 N 0.1209(2) 0.6235(2) 0.28234(19) 0.0253(12) Uani 1 1 d . . . . .
N2 N 0.0984(2) 0.6203(2) 0.18798(19) 0.0243(12) Uani 1 1 d . . . . .
N3 N 0.0626(2) 0.5384(2) 0.2806(2) 0.0295(13) Uani 1 1 d . . . . .
N4 N 0.0432(2) 0.5320(2) 0.18621(19) 0.0250(12) Uani 1 1 d . . . . .
N5 N 0.0632(2) 0.4423(2) 0.27795(19) 0.0285(13) Uani 1 1 d . . . . .
N6 N 0.0191(2) 0.4387(2) 0.1829(2) 0.0260(12) Uani 1 1 d . . . . .
N7 N 0.0516(2) 0.3396(2) 0.18275(18) 0.0246(12) Uani 1 1 d . . . . .
N8 N 0.0954(2) 0.3438(2) 0.27861(18) 0.0261(12) Uani 1 1 d . . . . .
N9 N 0.1573(2) 0.2739(2) 0.27687(19) 0.0254(12) Uani 1 1 d . . . . .
N10 N 0.1148(2) 0.2715(2) 0.18158(19) 0.0254(12) Uani 1 1 d . . . . .
N11 N 0.2061(2) 0.2336(2) 0.1776(2) 0.0281(12) Uani 1 1 d . . . . .
N12 N 0.2474(2) 0.2329(2) 0.27371(19) 0.0260(12) Uani 1 1 d . . . . .
N13 N 0.2944(2) 0.2456(2) 0.17577(19) 0.0266(12) Uani 1 1 d . . . . .
N14 N 0.3375(2) 0.2321(2) 0.27107(19) 0.0281(13) Uani 1 1 d . . . . .
N15 N 0.3807(2) 0.2993(2) 0.17987(18) 0.0246(12) Uani 1 1 d . . . . .
N16 N 0.4266(2) 0.2806(2) 0.27325(19) 0.0275(12) Uani 1 1 d . . . . .
N17 N 0.4366(2) 0.3771(2) 0.18429(19) 0.0267(12) Uani 1 1 d . . . . .
N18 N 0.4701(2) 0.3651(2) 0.27826(19) 0.0271(12) Uani 1 1 d . . . . .
N19 N 0.4532(2) 0.4802(2) 0.19034(19) 0.0297(13) Uani 1 1 d . . . . .
N20 N 0.4821(2) 0.4693(2) 0.28507(19) 0.0259(12) Uani 1 1 d . . . . .
N21 N 0.4225(2) 0.5693(2) 0.19676(19) 0.0267(12) Uani 1 1 d . . . . .
N22 N 0.4532(2) 0.5600(2) 0.29156(19) 0.0247(12) Uani 1 1 d . . . . .
N23 N 0.3592(2) 0.6482(2) 0.19900(18) 0.0271(12) Uani 1 1 d . . . . .
N24 N 0.3864(2) 0.6356(2) 0.29388(18) 0.0248(12) Uani 1 1 d . . . . .
N25 N 0.2754(2) 0.6860(2) 0.19718(18) 0.0261(12) Uani 1 1 d . . . . .
N26 N 0.3029(2) 0.6746(2) 0.29166(19) 0.0275(12) Uani 1 1 d . . . . .
N27 N 0.1745(2) 0.6739(2) 0.19225(18) 0.0245(12) Uani 1 1 d . . . . .
N28 N 0.2019(2) 0.6700(2) 0.28762(18) 0.0232(12) Uani 1 1 d . . . . .
N29 N 0.2196(4) 0.5699(3) 0.5682(3) 0.072(3) Uani 1 1 d . . . . .
N30 N 0.2982(3) 0.6077(3) -0.0824(2) 0.0399(15) Uani 1 1 d . . . . .
N31 N 0.2018(2) 0.4431(2) 0.09165(19) 0.0274(13) Uani 1 1 d . . . . .
N32 N 0.3081(2) 0.4282(2) 0.3784(2) 0.0299(13) Uani 1 1 d . . . . .
N33 N 0.4543(3) -0.1391(3) 0.4791(3) 0.0433(16) Uani 1 1 d . . . . .
N34 N 0.3893(2) 0.1593(2) 0.47215(19) 0.0288(13) Uani 1 1 d . . . . .
N35 N 0.1278(2) 0.3153(3) 0.4857(2) 0.0345(14) Uani 1 1 d . . . . .
N36 N 0.0443(4) 0.6050(4) 0.4880(4) 0.092(3) Uani 1 1 d . . . . .
N37 N 0.0709(2) 0.3809(3) 0.9694(2) 0.0383(15) Uani 1 1 d . . . . .
N38 N 0.1165(2) 0.6819(2) 0.96808(19) 0.0272(12) Uani 1 1 d . . . . .
N39 N 0.3888(2) 0.8534(2) 1.0214(2) 0.0288(13) Uani 1 1 d . . . . .
N40 N 0.4563(2) 1.1474(2) 0.9964(2) 0.0331(13) Uani 1 1 d . . . . .
O1 O 0.38435(19) 0.5212(2) 0.11759(16) 0.0335(11) Uani 1 1 d . . . . .
O2 O 0.35240(19) 0.3669(2) 0.11188(16) 0.0306(11) Uani 1 1 d . . . . .
O3 O 0.21739(19) 0.2816(2) 0.10712(15) 0.0289(10) Uani 1 1 d . . . . .
O4 O 0.07254(18) 0.32608(19) 0.10659(15) 0.0268(10) Uani 1 1 d . . . . .
O5 O 0.04650(18) 0.47645(18) 0.11532(15) 0.0251(10) Uani 1 1 d . . . . .
O6 O 0.13848(19) 0.61308(19) 0.12147(16) 0.0304(11) Uani 1 1 d . . . . .
O7 O 0.28195(18) 0.64412(19) 0.12186(15) 0.0280(10) Uani 1 1 d . . . . .
O8 O 0.1234(2) 0.4884(2) 0.35212(17) 0.0372(12) Uani 1 1 d . . . . .
O9 O 0.45442(18) 0.49344(19) 0.35626(15) 0.0277(10) Uani 1 1 d . . . . .
O10 O 0.18003(19) 0.3335(2) 0.34953(16) 0.0318(11) Uani 1 1 d . . . . .
O11 O 0.45193(19) 0.3310(2) 0.35203(16) 0.0308(11) Uani 1 1 d . . . . .
O12 O 0.32339(19) 0.2611(2) 0.34715(16) 0.0298(10) Uani 1 1 d . . . . .
O13 O 0.34722(19) 0.6098(2) 0.35753(16) 0.0311(11) Uani 1 1 d . . . . .
O14 O 0.19878(19) 0.61727(19) 0.35933(16) 0.0306(11) Uani 1 1 d . . . . .
O15 O 0.4775(2) 0.7098(3) 0.1191(2) 0.0564(15) Uiso 1 1 d . . . . .
H15B H 0.4931 0.7350 0.0979 0.085 Uiso 1 1 d R U . . .
H15A H 0.5042 0.6863 0.1332 0.085 Uiso 1 1 d R U . . .
O16 O 0.4988(2) 0.7469(3) 0.0315(2) 0.0559(15) Uiso 1 1 d . . . . .
H16A H 0.4758 0.7355 0.0019 0.084 Uiso 1 1 d R U . . .
H16B H 0.5129 0.7843 0.0255 0.084 Uiso 1 1 d R U . . .
O17 O 0.9896(3) 0.7103(4) 0.4493(3) 0.097(2) Uiso 1 1 d . . . . .
H17A H 0.9968 0.7366 0.4729 0.146 Uiso 1 1 d R U . . .
H17B H 1.0051 0.6855 0.4454 0.146 Uiso 1 1 d R U . . .
O18 O -0.0028(3) 0.6921(3) 0.3533(2) 0.0655(16) Uiso 1 1 d . . . . .
H18A H 0.0324 0.7110 0.3419 0.098 Uiso 1 1 d R U . . .
H18B H -0.0122 0.7312 0.3620 0.098 Uiso 1 1 d R U . . .
O19 O 0.9364(3) 0.5934(3) 0.3136(2) 0.0662(17) Uiso 1 1 d . . . . .
H19B H 0.9016 0.5897 0.3048 0.099 Uiso 1 1 d R U . . .
H19A H 0.9389 0.5850 0.3510 0.099 Uiso 1 1 d R U . . .
O20 O 0.9040(3) 0.6140(3) 0.2068(3) 0.084(2) Uiso 1 1 d . . . . .
H20B H 0.8728 0.5977 0.1987 0.127 Uiso 1 1 d R U . . .
H20A H 0.9294 0.6155 0.1886 0.127 Uiso 1 1 d R U . . .
O21 O 0.8400(3) 0.5714(3) 0.3497(3) 0.098(2) Uiso 1 1 d . . . . .
H21A H 0.8055 0.5834 0.3421 0.147 Uiso 1 1 d R U . . .
H21B H 0.8585 0.5506 0.3489 0.147 Uiso 1 1 d R U . . .
O22 O 0.6452(3) 0.5967(4) 0.2003(3) 0.098(2) Uiso 1 1 d . . . . .
H22B H 0.6428 0.5674 0.1779 0.147 Uiso 1 1 d R U . . .
H22A H 0.6379 0.5839 0.2277 0.147 Uiso 1 1 d R U . . .
O23 O 0.5225(2) 0.5986(2) 0.15627(19) 0.0485(13) Uiso 1 1 d . . . . .
H23B H 0.4949 0.5681 0.1590 0.073 Uiso 1 1 d R U . . .
H23A H 0.5610 0.6021 0.1765 0.073 Uiso 1 1 d R U . . .
O24 O 0.3833(3) 0.7416(3) 0.4043(3) 0.0774(19) Uiso 1 1 d . . . . .
H24B H 0.4258 0.7491 0.4211 0.116 Uiso 1 1 d R U . . .
H24A H 0.3774 0.7635 0.3714 0.116 Uiso 1 1 d R U . . .
O25 O 0.1267(3) 0.7830(4) 0.0826(3) 0.100(2) Uiso 1 1 d . . . . .
H25A H 0.1047 0.7724 0.0912 0.150 Uiso 1 1 d R U . . .
H25B H 0.1537 0.8052 0.0844 0.150 Uiso 1 1 d R U . . .
O26 O 0.3138(3) 0.6657(3) 0.8332(3) 0.081(2) Uiso 1 1 d . . . . .
H26A H 0.3094 0.6608 0.8596 0.122 Uiso 1 1 d R U . . .
H26B H 0.3510 0.6740 0.8339 0.122 Uiso 1 1 d R U . . .
O27 O 0.1303(2) 0.5301(3) 0.8264(2) 0.0540(14) Uiso 1 1 d . . . . .
H27A H 0.1507 0.5648 0.8205 0.081 Uiso 1 1 d R U . . .
H27B H 0.1488 0.4999 0.8249 0.081 Uiso 1 1 d R U . . .
O29 O 0.0076(3) 0.2768(3) 0.9659(2) 0.0643(16) Uiso 1 1 d . . . . .
H29B H -0.0175 0.2681 0.9372 0.096 Uiso 1 1 d R U . . .
H29A H 0.0270 0.3111 0.9620 0.096 Uiso 1 1 d R U . . .

loop_
_atom_site_aniso_label
_atom_site_aniso_U_11
_atom_site_aniso_U_22
_atom_site_aniso_U_33
_atom_site_aniso_U_23
_atom_site_aniso_U_13
_atom_site_aniso_U_12
Br1A 0.0553(8) 0.0376(6) 0.0488(5) -0.0057(4) 0.0125(5) -0.0055(5)
Br1B 0.0553(8) 0.0376(6) 0.0488(5) -0.0057(4) 0.0125(5) -0.0055(5)
Br3A 0.0464(6) 0.0457(9) 0.0376(6) 0.0151(6) -0.0011(4) -0.0182(6)
Br3B 0.0464(6) 0.0457(9) 0.0376(6) 0.0151(6) -0.0011(4) -0.0182(6)
Br5A 0.0388(11) 0.0132(4) 0.0296(4) 0.0044(3) 0.0257(6) 0.0050(5)
Br5B 0.0388(11) 0.0132(4) 0.0296(4) 0.0044(3) 0.0257(6) 0.0050(5)
Br6A 0.0139(8) 0.0175(16) 0.0176(6) -0.0010(9) 0.0061(5) 0.0051(9)
Br6B 0.0139(8) 0.0175(16) 0.0176(6) -0.0010(9) 0.0061(5) 0.0051(9)
Br2 0.1200(9) 0.0710(7) 0.0304(4) 0.0088(4) -0.0004(5) -0.0690(6)
Br4 0.0378(4) 0.0420(5) 0.0371(4) -0.0101(3) 0.0052(3) 0.0110(3)
C1 0.031(4) 0.027(4) 0.034(4) -0.006(3) 0.013(3) 0.002(3)
C2 0.027(3) 0.032(4) 0.026(3) -0.003(3) 0.004(3) 0.004(3)
C3 0.024(3) 0.018(4) 0.025(3) 0.005(3) 0.002(3) 0.003(3)
C4 0.032(4) 0.018(4) 0.022(3) 0.003(3) 0.003(3) 0.002(3)
C5 0.025(3) 0.026(4) 0.032(3) 0.003(3) 0.011(3) -0.001(3)
C6 0.030(4) 0.019(4) 0.033(4) 0.004(3) 0.011(3) 0.000(3)
C7 0.020(3) 0.023(4) 0.023(3) 0.002(3) 0.001(3) 0.000(3)
C8 0.025(3) 0.027(4) 0.026(3) 0.003(3) 0.006(3) -0.004(3)
C9 0.037(4) 0.025(4) 0.020(3) 0.001(3) 0.012(3) 0.000(3)
C10 0.027(3) 0.026(4) 0.027(3) 0.004(3) 0.005(3) -0.007(3)
C11 0.020(3) 0.027(4) 0.023(3) 0.008(3) 0.005(3) -0.006(3)
C12 0.023(3) 0.019(4) 0.029(4) -0.001(3) 0.004(3) -0.003(3)
C13 0.027(3) 0.024(4) 0.024(3) 0.002(3) 0.007(3) -0.003(3)
C14 0.030(3) 0.028(4) 0.022(3) 0.009(3) 0.008(3) -0.005(3)
C15 0.027(3) 0.029(4) 0.022(3) -0.006(3) 0.003(3) 0.002(3)
C17 0.030(3) 0.017(4) 0.028(3) 0.000(3) 0.003(3) -0.002(3)
C18 0.029(4) 0.025(4) 0.022(3) 0.009(3) 0.006(3) 0.003(3)
C19 0.029(3) 0.023(4) 0.029(3) 0.000(3) 0.012(3) -0.003(3)
C20 0.036(4) 0.019(4) 0.026(4) -0.011(3) 0.013(3) -0.006(3)
C21 0.035(4) 0.031(4) 0.021(3) -0.001(3) 0.008(3) -0.001(3)
C22 0.028(3) 0.031(4) 0.024(3) 0.004(3) 0.005(3) -0.006(3)
C23 0.033(4) 0.033(4) 0.023(3) -0.005(3) 0.014(3) 0.006(3)
C24 0.026(3) 0.034(4) 0.023(3) -0.005(3) 0.007(3) -0.001(3)
C25 0.029(3) 0.026(4) 0.021(3) 0.000(3) 0.005(3) 0.000(3)
C26 0.024(3) 0.030(4) 0.024(3) 0.000(3) 0.000(3) 0.009(3)
C27 0.036(4) 0.036(4) 0.025(3) -0.003(3) 0.011(3) 0.006(3)
C28 0.024(3) 0.030(4) 0.028(3) 0.002(3) 0.010(3) -0.002(3)
C29 0.035(4) 0.031(4) 0.020(3) -0.001(3) 0.004(3) 0.004(3)
C30 0.014(3) 0.035(4) 0.027(3) -0.002(3) 0.000(3) 0.000(3)
C31 0.024(3) 0.031(4) 0.024(3) 0.003(3) 0.009(3) -0.004(3)
C32 0.033(4) 0.031(4) 0.021(3) 0.004(3) 0.016(3) -0.002(3)
C33 0.033(4) 0.034(4) 0.024(3) 0.004(3) 0.010(3) 0.003(3)
C34 0.027(3) 0.029(4) 0.022(3) -0.002(3) 0.004(3) -0.006(3)
C35 0.033(4) 0.028(4) 0.020(3) 0.002(3) 0.006(3) -0.001(3)
C36 0.026(3) 0.020(4) 0.026(3) 0.002(3) 0.005(3) -0.006(3)
C37 0.021(3) 0.022(4) 0.026(3) 0.006(3) 0.005(3) -0.004(3)
C38 0.027(3) 0.017(4) 0.024(3) -0.007(3) 0.001(3) -0.005(3)
C39 0.029(4) 0.029(4) 0.024(3) -0.002(3) 0.010(3) 0.001(3)
C40 0.041(4) 0.023(4) 0.023(3) 0.005(3) 0.009(3) 0.003(3)
C41 0.029(3) 0.018(4) 0.028(3) 0.001(3) 0.010(3) 0.004(3)
C42 0.034(4) 0.024(4) 0.020(3) 0.008(3) 0.005(3) 0.006(3)
C43 0.036(4) 0.018(4) 0.020(3) -0.007(3) 0.012(3) 0.004(3)
C44 0.042(4) 0.032(5) 0.040(4) -0.005(3) 0.012(3) -0.003(3)
C45 0.035(4) 0.031(4) 0.030(4) -0.006(3) 0.006(3) -0.001(3)
C46 0.040(4) 0.030(4) 0.042(4) -0.006(3) 0.016(3) 0.005(3)
C47 0.032(4) 0.029(4) 0.043(4) -0.002(3) 0.008(3) 0.003(3)
C48 0.022(3) 0.034(4) 0.032(4) 0.002(3) 0.006(3) 0.002(3)
C49 0.015(3) 0.029(4) 0.027(3) -0.002(3) -0.004(3) 0.001(3)
C50 0.026(3) 0.024(4) 0.023(3) -0.005(3) -0.002(3) 0.000(3)
C51 0.029(4) 0.025(4) 0.028(3) -0.012(3) -0.001(3) 0.007(3)
C52 0.024(3) 0.031(4) 0.031(4) -0.001(3) 0.007(3) 0.008(3)
C53 0.028(4) 0.025(4) 0.040(4) -0.005(3) 0.008(3) -0.003(3)
C54 0.035(4) 0.023(4) 0.031(4) -0.001(3) 0.014(3) 0.005(3)
C55 0.020(3) 0.031(4) 0.036(4) -0.003(3) 0.005(3) 0.002(3)
C56 0.027(4) 0.040(5) 0.037(4) 0.003(3) 0.009(3) -0.014(3)
C57 0.038(4) 0.025(4) 0.028(3) 0.005(3) 0.003(3) 0.004(3)
C58 0.048(5) 0.090(7) 0.032(4) -0.018(4) 0.013(4) 0.029(5)
C59 0.032(4) 0.089(7) 0.031(4) -0.008(4) 0.007(3) 0.024(4)
C60 0.037(4) 0.031(4) 0.029(4) -0.005(3) 0.002(3) 0.016(3)
C61 0.034(4) 0.036(4) 0.033(4) 0.004(3) 0.009(3) -0.015(3)
C62 0.035(4) 0.013(3) 0.031(3) 0.006(3) 0.004(3) 0.000(3)
C63 0.027(3) 0.026(4) 0.034(4) 0.008(3) 0.008(3) -0.002(3)
C64 0.018(3) 0.024(4) 0.031(3) 0.004(3) 0.001(3) -0.001(3)
C65 0.023(3) 0.018(4) 0.024(3) 0.003(3) -0.003(3) 0.002(3)
C66 0.024(3) 0.015(3) 0.027(3) 0.003(3) 0.002(3) 0.003(3)
C67 0.036(4) 0.023(4) 0.040(4) 0.003(3) 0.014(3) -0.004(3)
C68 0.066(5) 0.030(5) 0.046(4) 0.008(4) 0.028(4) 0.014(4)
C69 0.113(8) 0.037(5) 0.051(5) 0.004(4) 0.046(5) 0.003(5)
C70 0.116(8) 0.041(6) 0.098(7) 0.031(5) 0.084(7) 0.037(5)
C71 0.058(5) 0.032(5) 0.060(5) 0.011(4) 0.034(4) 0.008(4)
C72 0.028(4) 0.037(5) 0.035(4) 0.001(3) -0.003(3) -0.001(3)
C73 0.023(3) 0.029(4) 0.023(3) -0.002(3) -0.001(3) -0.005(3)
C74 0.015(3) 0.032(4) 0.027(3) 0.002(3) -0.001(3) -0.002(3)
C75 0.021(3) 0.037(4) 0.026(3) 0.006(3) 0.007(3) -0.004(3)
C76 0.029(4) 0.034(4) 0.030(4) 0.015(3) 0.000(3) -0.005(3)
C77 0.016(3) 0.031(4) 0.020(3) 0.005(3) -0.002(3) -0.003(3)
C78 0.032(4) 0.039(5) 0.027(3) -0.001(3) 0.013(3) -0.004(3)
C79 0.042(4) 0.033(4) 0.028(4) 0.003(3) 0.018(3) 0.000(3)
C80 0.025(3) 0.027(4) 0.027(3) -0.002(3) 0.005(3) -0.001(3)
C81 0.023(3) 0.030(4) 0.029(3) 0.003(3) 0.009(3) 0.001(3)
C82 0.033(4) 0.026(4) 0.043(4) 0.003(3) 0.009(3) 0.007(3)
C83 0.034(4) 0.023(4) 0.023(3) 0.001(3) 0.000(3) -0.003(3)
C84 0.037(4) 0.037(4) 0.027(4) 0.000(3) 0.002(3) -0.005(3)
C85 0.035(4) 0.042(5) 0.022(3) 0.006(3) -0.004(3) -0.003(3)
C86 0.027(4) 0.026(4) 0.039(4) -0.003(3) 0.010(3) 0.001(3)
C87 0.047(4) 0.027(4) 0.020(3) 0.006(3) 0.009(3) -0.011(3)
C88 0.036(4) 0.028(4) 0.027(3) 0.003(3) -0.004(3) -0.003(3)
C89 0.032(4) 0.022(4) 0.050(4) 0.016(3) 0.004(3) 0.000(3)
C90 0.036(4) 0.037(5) 0.028(4) 0.012(3) 0.007(3) -0.003(3)
C91 0.027(4) 0.030(4) 0.027(3) 0.002(3) 0.004(3) 0.000(3)
C92 0.016(3) 0.022(4) 0.024(3) 0.004(3) 0.004(3) 0.000(3)
C93 0.023(3) 0.024(4) 0.024(3) 0.002(3) 0.006(3) -0.001(3)
C94 0.021(3) 0.035(4) 0.040(4) 0.004(3) 0.006(3) 0.002(3)
C95 0.013(3) 0.028(4) 0.022(3) -0.001(3) 0.004(2) 0.001(3)
C96 0.045(4) 0.019(4) 0.029(4) -0.002(3) 0.014(3) -0.003(3)
C97 0.037(4) 0.031(4) 0.031(4) 0.001(3) 0.010(3) 0.004(3)
C98 0.024(3) 0.037(4) 0.028(3) 0.012(3) 0.011(3) 0.001(3)
C99 0.028(3) 0.022(4) 0.023(3) -0.001(3) 0.006(3) -0.004(3)
C100 0.033(4) 0.048(5) 0.051(5) -0.024(4) 0.018(4) 0.000(4)
C101 0.030(4) 0.046(5) 0.037(4) -0.013(4) 0.011(3) 0.003(3)
C102 0.022(3) 0.041(5) 0.028(3) -0.009(3) 0.010(3) 0.000(3)
C103 0.038(4) 0.035(5) 0.037(4) -0.004(3) 0.011(3) 0.008(3)
C104 0.041(4) 0.038(5) 0.038(4) -0.005(4) 0.008(3) -0.001(4)
C105 0.018(3) 0.041(4) 0.018(3) -0.004(3) 0.002(3) -0.003(3)
C106 0.050(5) 0.043(5) 0.041(4) -0.004(4) 0.029(4) 0.006(4)
C107 0.045(4) 0.050(5) 0.037(4) 0.005(4) 0.023(4) -0.003(4)
C108 0.036(4) 0.034(4) 0.025(3) 0.005(3) 0.012(3) 0.000(3)
C109 0.031(4) 0.027(4) 0.026(3) 0.001(3) 0.014(3) 0.001(3)
C110 0.036(4) 0.031(4) 0.035(4) 0.007(3) 0.008(3) -0.001(3)
C111 0.033(4) 0.028(4) 0.024(3) 0.008(3) 0.008(3) -0.005(3)
C112 0.030(4) 0.032(4) 0.025(3) 0.005(3) 0.007(3) -0.004(3)
C113 0.035(4) 0.032(4) 0.030(4) 0.009(3) 0.013(3) 0.005(3)
C114 0.021(3) 0.030(4) 0.033(4) 0.017(3) 0.002(3) 0.002(3)
C115 0.039(4) 0.047(5) 0.027(4) 0.010(3) 0.000(3) -0.004(4)
C116 0.020(3) 0.041(5) 0.038(4) 0.007(3) -0.004(3) -0.008(3)
C117 0.231(16) 0.153(13) 0.043(6) 0.049(7) 0.072(8) 0.146(12)
C118 0.233(15) 0.100(9) 0.057(6) 0.050(6) 0.090(8) 0.123(10)
C119 0.39(3) 0.049(7) 0.030(5) 0.015(5) 0.058(9) 0.060(11)
C120 0.035(4) 0.043(5) 0.026(4) -0.001(3) 0.005(3) 0.005(3)
C121 0.45(3) 0.035(6) 0.056(7) 0.023(5) 0.126(12) 0.073(11)
C122 0.035(4) 0.059(6) 0.044(5) -0.009(4) 0.008(4) 0.013(4)
C123 0.090(7) 0.057(6) 0.049(5) -0.005(4) 0.016(5) 0.042(5)
C124 0.139(10) 0.063(7) 0.045(5) -0.015(5) 0.007(6) 0.055(7)
C125 0.055(5) 0.072(7) 0.048(5) -0.014(5) 0.022(4) 0.012(5)
C126 0.059(6) 0.098(9) 0.055(6) -0.028(6) 0.000(5) 0.021(6)
C128 0.025(4) 0.037(5) 0.046(4) 0.017(3) 0.005(3) 0.000(3)
N1 0.024(3) 0.026(3) 0.026(3) 0.003(2) 0.009(2) 0.003(2)
N2 0.025(3) 0.023(3) 0.023(3) 0.000(2) 0.007(2) 0.005(2)
N3 0.035(3) 0.021(3) 0.032(3) -0.006(2) 0.011(3) -0.006(2)
N4 0.026(3) 0.024(3) 0.026(3) 0.000(2) 0.011(2) -0.003(2)
N5 0.036(3) 0.024(3) 0.023(3) -0.001(2) 0.007(2) -0.003(2)
N6 0.025(3) 0.024(3) 0.028(3) 0.002(2) 0.009(2) -0.002(2)
N7 0.021(3) 0.031(3) 0.021(3) 0.003(2) 0.006(2) -0.001(2)
N8 0.031(3) 0.026(3) 0.021(3) -0.002(2) 0.008(2) -0.007(2)
N9 0.020(3) 0.027(3) 0.024(3) -0.003(2) -0.001(2) -0.001(2)
N10 0.025(3) 0.025(3) 0.025(3) -0.003(2) 0.007(2) 0.003(2)
N11 0.026(3) 0.030(3) 0.026(3) 0.002(2) 0.007(2) 0.002(2)
N12 0.023(3) 0.030(3) 0.022(3) 0.000(2) 0.005(2) -0.007(2)
N13 0.020(3) 0.035(3) 0.021(3) -0.002(2) 0.001(2) -0.002(2)
N14 0.017(3) 0.038(4) 0.023(3) -0.001(2) -0.001(2) 0.003(2)
N15 0.022(3) 0.030(3) 0.021(3) -0.003(2) 0.005(2) 0.000(2)
N16 0.030(3) 0.031(3) 0.022(3) -0.001(2) 0.008(2) 0.002(2)
N17 0.029(3) 0.025(3) 0.024(3) 0.002(2) 0.006(2) 0.001(2)
N18 0.028(3) 0.030(3) 0.025(3) 0.000(2) 0.011(2) -0.001(2)
N19 0.037(3) 0.026(3) 0.024(3) 0.000(2) 0.008(2) 0.000(3)
N20 0.030(3) 0.023(3) 0.026(3) 0.002(2) 0.011(2) 0.002(2)
N21 0.029(3) 0.028(3) 0.022(3) 0.003(2) 0.006(2) -0.002(2)
N22 0.026(3) 0.025(3) 0.020(3) 0.005(2) 0.004(2) 0.002(2)
N23 0.029(3) 0.030(3) 0.021(3) 0.004(2) 0.007(2) -0.001(2)
N24 0.027(3) 0.029(3) 0.016(2) 0.002(2) 0.005(2) 0.002(2)
N25 0.028(3) 0.028(3) 0.018(3) -0.005(2) 0.003(2) 0.001(2)
N26 0.029(3) 0.029(3) 0.025(3) 0.003(2) 0.009(2) 0.002(2)
N27 0.030(3) 0.025(3) 0.016(2) -0.001(2) 0.005(2) -0.007(2)
N28 0.022(3) 0.027(3) 0.017(2) 0.000(2) 0.002(2) 0.007(2)
N29 0.136(8) 0.031(4) 0.080(5) 0.015(4) 0.079(6) 0.020(4)
N30 0.039(3) 0.040(4) 0.039(3) 0.004(3) 0.010(3) 0.001(3)
N31 0.019(3) 0.033(4) 0.024(3) -0.006(2) -0.001(2) 0.006(2)
N32 0.025(3) 0.034(4) 0.025(3) 0.001(3) 0.001(2) 0.003(3)
N33 0.033(3) 0.041(4) 0.055(4) -0.013(3) 0.013(3) 0.003(3)
N34 0.024(3) 0.041(4) 0.020(3) -0.002(2) 0.006(2) -0.007(3)
N35 0.023(3) 0.040(4) 0.035(3) 0.009(3) 0.003(3) 0.001(3)
N36 0.085(6) 0.076(7) 0.095(7) -0.024(5) 0.004(5) 0.049(5)
N37 0.035(3) 0.030(4) 0.040(3) 0.009(3) 0.000(3) -0.010(3)
N38 0.023(3) 0.024(3) 0.026(3) 0.000(2) -0.004(2) -0.001(2)
N39 0.021(3) 0.023(3) 0.036(3) 0.005(3) 0.001(2) -0.001(2)
N40 0.038(3) 0.027(3) 0.029(3) 0.006(3) 0.004(3) 0.000(3)
O1 0.033(3) 0.043(3) 0.022(2) -0.002(2) 0.007(2) -0.005(2)
O2 0.035(3) 0.036(3) 0.020(2) 0.002(2) 0.007(2) 0.007(2)
O3 0.034(2) 0.034(3) 0.017(2) -0.001(2) 0.0064(19) 0.000(2)
O4 0.030(2) 0.029(3) 0.019(2) 0.0048(19) 0.0048(19) -0.002(2)
O5 0.030(2) 0.025(3) 0.019(2) 0.0028(18) 0.0065(19) 0.0014(19)
O6 0.037(3) 0.030(3) 0.023(2) -0.005(2) 0.009(2) 0.005(2)
O7 0.032(2) 0.032(3) 0.018(2) 0.0004(19) 0.0063(19) -0.003(2)
O8 0.050(3) 0.032(3) 0.025(2) 0.003(2) 0.007(2) -0.005(2)
O9 0.034(3) 0.032(3) 0.018(2) 0.0041(19) 0.0097(19) 0.001(2)
O10 0.033(3) 0.034(3) 0.023(2) 0.002(2) 0.002(2) -0.005(2)
O11 0.034(3) 0.031(3) 0.027(2) 0.000(2) 0.011(2) 0.001(2)
O12 0.032(2) 0.035(3) 0.019(2) 0.004(2) 0.0039(19) 0.000(2)
O13 0.037(3) 0.032(3) 0.022(2) 0.006(2) 0.008(2) -0.002(2)
O14 0.040(3) 0.029(3) 0.021(2) 0.0010(19) 0.008(2) 0.008(2)

loop_
_atom_type_symbol
_atom_type_description
_atom_type_scat_dispersion_real
_atom_type_scat_dispersion_imag
_atom_type_scat_source
C C 0.0033 0.0016 'International Tables Vol C Tables 4.2.6.8 and 6.1.1.4'
H H 0.0000 0.0000 'International Tables Vol C Tables 4.2.6.8 and 6.1.1.4'
N N 0.0061 0.0033 'International Tables Vol C Tables 4.2.6.8 and 6.1.1.4'
O O 0.0106 0.0060 'International Tables Vol C Tables 4.2.6.8 and 6.1.1.4'
Br Br -0.2901 2.4595 'International Tables Vol C Tables 4.2.6.8 and 6.1.1.4'

loop_
_geom_angle_atom_site_label_1
_geom_angle_atom_site_label_2
_geom_angle_atom_site_label_3
_geom_angle
N1 C1 N3 113.3(5)
N1 C1 H1A 108.9
N3 C1 H1A 108.9
N1 C1 H1B 108.9
N3 C1 H1B 108.9
H1A C1 H1B 107.7
N3 C2 N4 114.3(5)
N3 C2 C5 103.7(5)
N4 C2 C5 102.5(5)
N3 C2 H2 111.9
N4 C2 H2 111.9
C5 C2 H2 111.9
N4 C3 N2 113.3(5)
N4 C3 H3A 108.9
N2 C3 H3A 108.9
N4 C3 H3B 108.9
N2 C3 H3B 108.9
H3A C3 H3B 107.7
N2 C4 N1 114.7(5)
N2 C4 C41 103.9(5)
N1 C4 C41 103.9(5)
N2 C4 H4 111.3
N1 C4 H4 111.3
C41 C4 H4 111.3
N6 C5 N5 114.3(5)
N6 C5 C2 103.8(5)
N5 C5 C2 102.6(5)
N6 C5 H5 111.8
N5 C5 H5 111.8
C2 C5 H5 111.8
O8 C6 N5 126.5(6)
O8 C6 N3 126.0(6)
N5 C6 N3 107.5(5)
O5 C7 N6 126.2(6)
O5 C7 N4 126.2(6)
N6 C7 N4 107.5(5)
N6 C8 N7 114.2(5)
N6 C8 H8A 108.7
N7 C8 H8A 108.7
N6 C8 H8B 108.7
N7 C8 H8B 108.7
H8A C8 H8B 107.6
N8 C9 N5 112.6(5)
N8 C9 H9A 109.1
N5 C9 H9A 109.1
N8 C9 H9B 109.1
N5 C9 H9B 109.1
H9A C9 H9B 107.8
N8 C10 N7 114.8(5)
N8 C10 C13 103.6(5)
N7 C10 C13 103.0(5)
N8 C10 H10 111.6
N7 C10 H10 111.6
C13 C10 H10 111.6
O10 C11 N9 125.9(6)
O10 C11 N8 125.3(6)
N9 C11 N8 108.8(5)
O4 C12 N7 127.5(6)
O4 C12 N10 125.6(6)
N7 C12 N10 107.0(5)
N10 C13 N9 114.6(5)
N10 C13 C10 104.0(5)
N9 C13 C10 103.5(5)
N10 C13 H13 111.4
N9 C13 H13 111.4
C10 C13 H13 111.4
N9 C14 N12 114.0(5)
N9 C14 H14A 108.8
N12 C14 H14A 108.8
N9 C14 H14B 108.8
N12 C14 H14B 108.8
H14A C14 H14B 107.7
N10 C15 N11 112.9(5)
N10 C15 H16' 109.0
N11 C15 H16' 109.0
N10 C15 H15' 109.0
N11 C15 H15' 109.0
H16' C15 H15' 107.8
N11 C17 N12 115.8(5)
N11 C17 C19 103.6(5)
N12 C17 C19 104.5(5)
N11 C17 H17 110.8
N12 C17 H17 110.8
C19 C17 H17 110.8
O12 C18 N12 126.6(6)
O12 C18 N14 125.4(6)
N12 C18 N14 107.9(5)
N14 C19 N13 113.8(5)
N14 C19 C17 102.9(5)
N13 C19 C17 102.3(5)
N14 C19 H19 112.3
N13 C19 H19 112.3
C17 C19 H19 112.3
O3 C20 N13 127.4(6)
O3 C20 N11 125.7(6)
N13 C20 N11 106.9(5)
N15 C21 N13 113.0(5)
N15 C21 H24' 109.0
N13 C21 H24' 109.0
N15 C21 H21' 109.0
N13 C21 H21' 109.0
H24' C21 H21' 107.8
N14 C22 N16 114.0(5)
N14 C22 H23' 108.7
N16 C22 H23' 108.7
N14 C22 H26' 108.7
N16 C22 H26' 108.7
H23' C22 H26' 107.6
O2 C23 N17 127.3(6)
O2 C23 N15 125.9(6)
N17 C23 N15 106.8(5)
N18 C24 N17 114.3(5)
N18 C24 C25 102.9(5)
N17 C24 C25 103.2(5)
N18 C24 H24 111.9
N17 C24 H24 111.9
C25 C24 H24 111.9
N16 C25 N15 116.3(5)
N16 C25 C24 102.4(5)
N15 C25 C24 103.5(5)
N16 C25 H33' 111.3
N15 C25 H33' 111.3
C24 C25 H33' 111.3
O11 C26 N18 127.6(6)
O11 C26 N16 124.7(6)
N18 C26 N16 107.7(5)
N17 C27 N19 113.1(5)
N17 C27 H31' 109.0
N19 C27 H31' 109.0
N17 C27 H34' 109.0
N19 C27 H34' 109.0
H31' C27 H34' 107.8
N19 C28 N20 115.5(5)
N19 C28 C31 102.8(5)
N20 C28 C31 103.7(5)
N19 C28 H28 111.4
N20 C28 H28 111.4
C31 C28 H28 111.4
N18 C29 N20 113.1(5)
N18 C29 H35' 109.0
N20 C29 H35' 109.0
N18 C29 H32' 109.0
N20 C29 H32' 109.0
H35' C29 H32' 107.8
O9 C30 N20 125.0(6)
O9 C30 N22 126.0(6)
N20 C30 N22 108.9(5)
N22 C31 N21 113.5(5)
N22 C31 C28 104.2(5)
N21 C31 C28 104.4(5)
N22 C31 H31 111.4
N21 C31 H31 111.4
C28 C31 H31 111.4
O1 C32 N21 126.8(6)
O1 C32 N19 126.3(6)
N21 C32 N19 106.9(5)
N21 C33 N23 113.0(5)
N21 C33 H25 109.0
N23 C33 H25 109.0
N21 C33 H33B 109.0
N23 C33 H33B 109.0
H25 C33 H33B 107.8
N23 C34 N24 114.0(5)
N23 C34 C36 103.4(5)
N24 C34 C36 103.9(5)
N23 C34 H34 111.7
N24 C34 H34 111.7
C36 C34 H34 111.7
N24 C35 N22 114.9(5)
N24 C35 H35A 108.5
N22 C35 H35A 108.5
N24 C35 H35B 108.5
N22 C35 H35B 108.5
H35A C35 H35B 107.5
N25 C36 N26 115.5(5)
N25 C36 C34 104.1(5)
N26 C36 C34 103.6(5)
N25 C36 H36 111.0
N26 C36 H36 111.0
C34 C36 H36 111.0
O7 C37 N25 127.1(6)
O7 C37 N23 125.2(6)
N25 C37 N23 107.7(5)
O13 C38 N26 126.3(6)
O13 C38 N24 125.7(6)
N26 C38 N24 108.0(5)
N28 C39 N26 112.9(5)
N28 C39 H39A 109.0
N26 C39 H39A 109.0
N28 C39 H39B 109.0
N26 C39 H39B 109.0
H39A C39 H39B 107.8
N27 C40 N25 114.8(5)
N27 C40 H40A 108.6
N25 C40 H40A 108.6
N27 C40 H40B 108.6
N25 C40 H40B 108.6
H40A C40 H40B 107.6
N28 C41 N27 114.9(5)
N28 C41 C4 102.9(5)
N27 C41 C4 103.0(5)
N28 C41 H41 111.7
N27 C41 H41 111.7
C4 C41 H41 111.7
O6 C42 N27 125.8(6)
O6 C42 N2 126.6(6)
N27 C42 N2 107.6(5)
O14 C43 N1 126.2(6)
O14 C43 N28 126.4(6)
N1 C43 N28 107.4(5)
N30 C44 C45 123.6(7)
N30 C44 H44 118.2
C45 C44 H44 118.2
C44 C45 C48 120.7(7)
C44 C45 H45 119.6
C48 C45 H45 119.6
N30 C46 C47 122.6(7)
N30 C46 H46 118.7
C47 C46 H46 118.7
C46 C47 C48 119.0(7)
C46 C47 H47 120.5
C48 C47 H47 120.5
C45 C48 C47 117.3(6)
C45 C48 C49 121.9(6)
C47 C48 C49 120.7(6)
C50 C49 C52 116.0(6)
C50 C49 C48 122.2(6)
C52 C49 C48 121.8(6)
C51 C50 C49 121.2(6)
C51 C50 H50 119.4
C49 C50 H50 119.4
C50 C51 N31 121.2(6)
C50 C51 H51 119.4
N31 C51 H51 119.4
C53 C52 C49 121.0(6)
C53 C52 H52 119.5
C49 C52 H52 119.5
N31 C53 C52 120.6(7)
N31 C53 H53 119.7
C52 C53 H53 119.7
N31 C54 C55 111.0(5)
N31 C54 H54A 109.4
C55 C54 H54A 109.4
N31 C54 H54B 109.4
C55 C54 H54B 109.4
H54A C54 H54B 108.0
C56 C55 C58 117.5(6)
C56 C55 C54 120.8(6)
C58 C55 C54 121.7(6)
C55 C56 C61 122.1(6)
C55 C56 H56 118.9
C61 C56 H56 118.9
C59 C57 C61 119.3(6)
C59 C57 C60 118.3(6)
C61 C57 C60 122.4(6)
C59 C58 C55 121.5(7)
C59 C58 H58 119.2
C55 C58 H58 119.2
C58 C59 C57 120.4(7)
C58 C59 H59 119.8
C57 C59 H59 119.8
N32 C60 C57 110.8(5)
N32 C60 H60A 109.5
C57 C60 H60A 109.5
N32 C60 H60B 109.5
C57 C60 H60B 109.5
H60A C60 H60B 108.1
C56 C61 C57 119.2(6)
C56 C61 H61 120.4
C57 C61 H61 120.4
N32 C62 C63 119.9(6)
N32 C62 H62 120.0
C63 C62 H62 120.0
C62 C63 C64 119.9(6)
C62 C63 H63 120.0
C64 C63 H63 120.0
C63 C64 C65 118.8(6)
C63 C64 C67 121.7(6)
C65 C64 C67 119.4(6)
C66 C65 C64 118.8(6)
C66 C65 H65 120.6
C64 C65 H65 120.6
N32 C66 C65 121.1(6)
N32 C66 H66 119.4
C65 C66 H66 119.4
C71 C67 C68 116.6(7)
C71 C67 C64 122.2(6)
C68 C67 C64 121.2(6)
C69 C68 C67 119.4(7)
C69 C68 H68 120.3
C67 C68 H68 120.3
N29 C69 C68 123.9(8)
N29 C69 H69 118.1
C68 C69 H69 118.1
N29 C70 C71 122.8(8)
N29 C70 H70 118.6
C71 C70 H70 118.6
C67 C71 C70 119.8(8)
C67 C71 H71 120.1
C70 C71 H71 120.1
N37 C72 C73 124.1(7)
N37 C72 H72 117.9
C73 C72 H72 117.9
C72 C73 C74 118.7(6)
C72 C73 H73 120.7
C74 C73 H73 120.7
C73 C74 C75 117.7(6)
C73 C74 C77 121.2(6)
C75 C74 C77 121.1(6)
C76 C75 C74 119.1(6)
C76 C75 H75 120.4
C74 C75 H75 120.4
N37 C76 C75 124.0(6)
N37 C76 H76 118.0
C75 C76 H76 118.0
C81 C77 C78 116.2(6)
C81 C77 C74 121.9(6)
C78 C77 C74 121.9(6)
C79 C78 C77 121.5(6)
C79 C78 H78 119.2
C77 C78 H78 119.2
N38 C79 C78 119.8(6)
N38 C79 H79 120.1
C78 C79 H79 120.1
N38 C80 C81 120.5(6)
N38 C80 H80 119.7
C81 C80 H80 119.7
C80 C81 C77 120.3(6)
C80 C81 H81 119.9
C77 C81 H81 119.9
N38 C82 C83 109.7(5)
N38 C82 H82A 109.7
C83 C82 H82A 109.7
N38 C82 H82B 109.7
C83 C82 H82B 109.7
H82A C82 H82B 108.2
C84 C83 C88 120.1(6)
C84 C83 C82 119.7(6)
C88 C83 C82 120.2(6)
C83 C84 C85 120.2(7)
C83 C84 H84 119.9
C85 C84 H84 119.9
C86 C85 C84 119.0(6)
C86 C85 H85 120.5
C84 C85 H85 120.5
C87 C86 C85 120.3(6)
C87 C86 C89 122.4(6)
C85 C86 C89 117.2(6)
C86 C87 C88 120.3(6)
C86 C87 H87 119.8
C88 C87 H87 119.9
C83 C88 C87 120.1(6)
C83 C88 H88 120.0
C87 C88 H88 120.0
N39 C89 C86 111.4(5)
N39 C89 H89A 109.3
C86 C89 H89A 109.3
N39 C89 H89B 109.3
C86 C89 H89B 109.3
H89A C89 H89B 108.0
N39 C90 C91 120.9(6)
N39 C90 H90 119.5
C91 C90 H90 119.5
C90 C91 C92 120.1(6)
C90 C91 H91 119.9
C92 C91 H91 119.9
C93 C92 C91 117.6(6)
C93 C92 C95 121.3(5)
C91 C92 C95 121.1(6)
C94 C93 C92 120.2(6)
C94 C93 H93 119.9
C92 C93 H93 119.9
N39 C94 C93 120.7(6)
N39 C94 H94 119.7
C93 C94 H94 119.7
C99 C95 C96 116.9(6)
C99 C95 C92 120.9(5)
C96 C95 C92 122.2(5)
C97 C96 C95 120.2(6)
C97 C96 H96 119.9
C95 C96 H96 119.9
N40 C97 C96 123.5(6)
N40 C97 H97 118.3
C96 C97 H97 118.3
N40 C98 C99 123.3(6)
N40 C98 H98 118.3
C99 C98 H98 118.3
C95 C99 C98 119.7(6)
C95 C99 H99 120.1
C98 C99 H99 120.1
N33 C100 C101 123.5(7)
N33 C100 H100 118.3
C101 C100 H100 118.3
C100 C101 C102 119.5(7)
C100 C101 H101 120.2
C102 C101 H101 120.2
C103 C102 C101 117.3(7)
C103 C102 C105 120.5(6)
C101 C102 C105 122.1(6)
C102 C103 C104 118.0(6)
C102 C103 H103 121.0
C104 C103 H103 121.0
N33 C104 C103 124.6(7)
N33 C104 H104 117.7
C103 C104 H104 117.7
C106 C105 C109 117.1(6)
C106 C105 C102 121.5(6)
C109 C105 C102 121.3(6)
C107 C106 C105 120.6(7)
C107 C106 H106 119.7
C105 C106 H106 119.7
N34 C107 C106 121.7(7)
N34 C107 H107 119.1
C106 C107 H107 119.1
N34 C108 C109 121.8(6)
N34 C108 H108 119.1
C109 C108 H108 119.1
C108 C109 C105 119.8(6)
C108 C109 H109 120.1
C105 C109 H109 120.1
N34 C110 C111 110.5(5)
N34 C110 H11A 109.5
C111 C110 H11A 109.5
N34 C110 H11B 109.5
C111 C110 H11B 109.5
H11A C110 H11B 108.1
C115 C111 C112 118.9(6)
C115 C111 C110 121.2(6)
C112 C111 C110 120.0(6)
C113 C112 C111 120.1(6)
C113 C112 H112 120.0
C111 C112 H112 120.0
C112 C113 C114 120.0(6)
C112 C113 H113 120.0
C114 C113 H113 120.0
C116 C114 C113 119.0(6)
C116 C114 C128 119.9(6)
C113 C114 C128 121.1(7)
C116 C115 C111 121.0(7)
C116 C115 H115 119.5
C111 C115 H115 119.5
C115 C116 C114 121.0(6)
C115 C116 H116 119.5
C114 C116 H116 119.5
C120 C117 C118 122.6(8)
C120 C117 H117 118.7
C118 C117 H117 118.7
N35 C118 C117 123.3(8)
N35 C118 H118 118.3
C117 C118 H118 118.3
N35 C119 C121 120.4(10)
N35 C119 H119 119.8
C121 C119 H119 119.8
C121 C120 C117 111.1(8)
C121 C120 C122 124.3(7)
C117 C120 C122 124.6(7)
C120 C121 C119 124.8(9)
C120 C121 H121 117.6
C119 C121 H121 117.6
C125 C122 C123 117.3(8)
C125 C122 C120 121.7(8)
C123 C122 C120 121.0(7)
C124 C123 C122 119.7(8)
C124 C123 H123 120.1
C122 C123 H123 120.1
N36 C124 C123 124.5(10)
N36 C124 H124 117.7
C123 C124 H124 117.7
C122 C125 C126 119.5(9)
C122 C125 H125 120.3
C126 C125 H125 120.3
N36 C126 C125 122.4(9)
N36 C126 H126 118.8
C125 C126 H126 118.8
C114 C128 N35 112.8(6)
C114 C128 H12A 109.0
N35 C128 H12A 109.0
C114 C128 H12B 109.0
N35 C128 H12B 109.0
H12A C128 H12B 107.8
C43 N1 C1 121.9(5)
C43 N1 C4 112.3(5)
C1 N1 C4 123.9(5)
C42 N2 C4 112.5(5)
C42 N2 C3 122.5(5)
C4 N2 C3 122.4(5)
C6 N3 C2 112.1(5)
C6 N3 C1 122.2(5)
C2 N3 C1 125.7(5)
C7 N4 C3 120.5(5)
C7 N4 C2 111.6(5)
C3 N4 C2 122.2(5)
C6 N5 C5 112.1(5)
C6 N5 C9 119.5(5)
C5 N5 C9 122.7(5)
C7 N6 C5 112.5(5)
C7 N6 C8 122.6(5)
C5 N6 C8 124.9(5)
C12 N7 C8 121.3(5)
C12 N7 C10 112.8(5)
C8 N7 C10 123.8(5)
C11 N8 C9 121.8(5)
C11 N8 C10 111.6(5)
C9 N8 C10 122.9(5)
C11 N9 C14 122.4(5)
C11 N9 C13 111.5(5)
C14 N9 C13 122.8(5)
C12 N10 C13 112.4(5)
C12 N10 C15 121.0(5)
C13 N10 C15 123.5(5)
C20 N11 C17 113.2(5)
C20 N11 C15 122.5(5)
C17 N11 C15 123.4(5)
C18 N12 C14 121.3(5)
C18 N12 C17 111.6(5)
C14 N12 C17 124.0(5)
C20 N13 C21 122.4(5)
C20 N13 C19 113.0(5)
C21 N13 C19 121.7(5)
C18 N14 C22 122.9(5)
C18 N14 C19 112.3(5)
C22 N14 C19 123.3(5)
C23 N15 C25 112.0(5)
C23 N15 C21 120.4(5)
C25 N15 C21 122.1(5)
C26 N16 C25 112.6(5)
C26 N16 C22 122.2(5)
C25 N16 C22 125.2(5)
C23 N17 C27 121.6(5)
C23 N17 C24 113.1(5)
C27 N17 C24 123.2(5)
C26 N18 C24 113.0(5)
C26 N18 C29 120.9(5)
C24 N18 C29 122.3(5)
C32 N19 C28 113.5(5)
C32 N19 C27 122.0(5)
C28 N19 C27 123.5(5)
C30 N20 C28 112.0(5)
C30 N20 C29 122.3(5)
C28 N20 C29 123.2(5)
C32 N21 C33 121.6(5)
C32 N21 C31 111.7(5)
C33 N21 C31 121.3(5)
C30 N22 C35 122.5(5)
C30 N22 C31 111.0(5)
C35 N22 C31 124.6(5)
C37 N23 C33 122.1(5)
C37 N23 C34 111.6(5)
C33 N23 C34 124.3(5)
C38 N24 C35 122.8(5)
C38 N24 C34 111.4(5)
C35 N24 C34 123.6(5)
C37 N25 C36 112.6(5)
C37 N25 C40 121.3(5)
C36 N25 C40 125.3(5)
C38 N26 C36 113.0(5)
C38 N26 C39 122.5(5)
C36 N26 C39 122.9(5)
C42 N27 C40 123.7(5)
C42 N27 C41 112.7(5)
C40 N27 C41 122.6(5)
C43 N28 C39 121.5(5)
C43 N28 C41 112.8(5)
C39 N28 C41 123.7(5)
C69 N29 C70 117.2(7)
C44 N30 C46 116.8(6)
C53 N31 C51 119.9(6)
C53 N31 C54 121.5(6)
C51 N31 C54 118.5(5)
C62 N32 C66 121.3(6)
C62 N32 C60 120.0(6)
C66 N32 C60 118.7(6)
C104 N33 C100 116.9(7)
C107 N34 C108 118.9(6)
C107 N34 C110 121.7(6)
C108 N34 C110 119.5(5)
C118 N35 C119 117.6(8)
C118 N35 C128 122.9(7)
C119 N35 C128 119.4(7)
C124 N36 C126 116.4(9)
C72 N37 C76 116.4(6)
C79 N38 C80 121.6(6)
C79 N38 C82 120.4(6)
C80 N38 C82 118.0(6)
C90 N39 C94 120.3(6)
C90 N39 C89 119.5(6)
C94 N39 C89 120.0(6)
C98 N40 C97 116.3(6)
H15B O15 H15A 105.1
H16A O16 H16B 106.2
H17A O17 H17B 133.8
H18A O18 H18B 88.2
H19B O19 H19A 89.0
H20B O20 H20A 128.2
H21A O21 H21B 149.5
H22B O22 H22A 109.2
H23B O23 H23A 126.8
H24B O24 H24A 97.9
H25A O25 H25B 152.9
H26A O26 H26B 117.1
H27A O27 H27B 111.2
H29B O29 H29A 109.6

loop_
_geom_bond_atom_site_label_1
_geom_bond_atom_site_label_2
_geom_bond_distance
C1 N1 1.434(8)
C1 N3 1.459(8)
C1 H1A 0.9900
C1 H1B 0.9900
C2 N3 1.443(8)
C2 N4 1.461(8)
C2 C5 1.542(9)
C2 H2 1.0000
C3 N4 1.455(8)
C3 N2 1.463(8)
C3 H3A 0.9900
C3 H3B 0.9900
C4 N2 1.425(8)
C4 N1 1.456(7)
C4 C41 1.533(9)
C4 H4 1.0000
C5 N6 1.441(8)
C5 N5 1.457(8)
C5 H5 1.0000
C6 O8 1.214(7)
C6 N5 1.375(8)
C6 N3 1.385(8)
C7 O5 1.222(7)
C7 N6 1.373(8)
C7 N4 1.390(8)
C8 N6 1.444(8)
C8 N7 1.443(8)
C8 H8A 0.9900
C8 H8B 0.9900
C9 N8 1.428(8)
C9 N5 1.466(8)
C9 H9A 0.9900
C9 H9B 0.9900
C10 N8 1.456(8)
C10 N7 1.458(7)
C10 C13 1.537(9)
C10 H10 1.0000
C11 O10 1.233(7)
C11 N9 1.362(8)
C11 N8 1.370(8)
C12 O4 1.211(7)
C12 N7 1.358(8)
C12 N10 1.394(8)
C13 N10 1.429(8)
C13 N9 1.467(8)
C13 H13 1.0000
C14 N9 1.443(8)
C14 N12 1.443(8)
C14 H14A 0.9900
C14 H14B 0.9900
C15 N10 1.453(8)
C15 N11 1.458(8)
C15 H16' 0.9900
C15 H15' 0.9900
C17 N11 1.445(8)
C17 N12 1.452(8)
C17 C19 1.527(9)
C17 H17 1.0000
C18 O12 1.211(7)
C18 N12 1.376(8)
C18 N14 1.372(8)
C19 N14 1.467(8)
C19 N13 1.466(8)
C19 H19 1.0000
C20 O3 1.218(7)
C20 N13 1.358(8)
C20 N11 1.368(8)
C21 N15 1.447(8)
C21 N13 1.447(8)
C21 H24' 0.9900
C21 H21' 0.9900
C22 N14 1.435(8)
C22 N16 1.459(8)
C22 H23' 0.9900
C22 H26' 0.9900
C23 O2 1.215(7)
C23 N17 1.382(8)
C23 N15 1.406(8)
C24 N18 1.430(8)
C24 N17 1.442(8)
C24 C25 1.567(9)
C24 H24 1.0000
C25 N16 1.432(8)
C25 N15 1.435(8)
C25 H33' 1.0000
C26 O11 1.239(7)
C26 N18 1.349(8)
C26 N16 1.384(8)
C27 N17 1.433(8)
C27 N19 1.461(8)
C27 H31' 0.9900
C27 H34' 0.9900
C28 N19 1.436(8)
C28 N20 1.440(8)
C28 C31 1.540(9)
C28 H28 1.0000
C29 N18 1.454(8)
C29 N20 1.455(8)
C29 H35' 0.9900
C29 H32' 0.9900
C30 O9 1.231(7)
C30 N20 1.374(8)
C30 N22 1.376(8)
C31 N22 1.453(8)
C31 N21 1.452(8)
C31 H31 1.0000
C32 O1 1.211(7)
C32 N21 1.377(8)
C32 N19 1.386(8)
C33 N21 1.436(8)
C33 N23 1.445(8)
C33 H25 0.9900
C33 H33B 0.9900
C34 N23 1.458(8)
C34 N24 1.457(8)
C34 C36 1.519(9)
C34 H34 1.0000
C35 N24 1.426(8)
C35 N22 1.426(8)
C35 H35A 0.9900
C35 H35B 0.9900
C36 N25 1.435(7)
C36 N26 1.440(8)
C36 H36 1.0000
C37 O7 1.216(7)
C37 N25 1.362(8)
C37 N23 1.372(8)
C38 O13 1.222(7)
C38 N26 1.358(8)
C38 N24 1.372(8)
C39 N28 1.440(8)
C39 N26 1.476(8)
C39 H39A 0.9900
C39 H39B 0.9900
C40 N27 1.436(8)
C40 N25 1.453(8)
C40 H40A 0.9900
C40 H40B 0.9900
C41 N28 1.451(7)
C41 N27 1.444(8)
C41 H41 1.0000
C42 O6 1.227(7)
C42 N27 1.357(8)
C42 N2 1.373(8)
C43 O14 1.217(7)
C43 N1 1.369(8)
C43 N28 1.376(8)
C44 N30 1.347(9)
C44 C45 1.362(10)
C44 H44 0.9500
C45 C48 1.373(9)
C45 H45 0.9500
C46 N30 1.354(9)
C46 C47 1.397(10)
C46 H46 0.9500
C47 C48 1.406(10)
C47 H47 0.9500
C48 C49 1.456(9)
C49 C50 1.397(9)
C49 C52 1.427(9)
C50 C51 1.356(9)
C50 H50 0.9500
C51 N31 1.365(8)
C51 H51 0.9500
C52 C53 1.361(9)
C52 H52 0.9500
C53 N31 1.354(8)
C53 H53 0.9500
C54 N31 1.473(8)
C54 C55 1.492(9)
C54 H54A 0.9900
C54 H54B 0.9900
C55 C56 1.376(9)
C55 C58 1.396(10)
C56 C61 1.386(9)
C56 H56 0.9500
C57 C59 1.387(10)
C57 C61 1.389(9)
C57 C60 1.514(9)
C58 C59 1.364(10)
C58 H58 0.9500
C59 H59 0.9500
C60 N32 1.493(8)
C60 H60A 0.9900
C60 H60B 0.9900
C61 H61 0.9500
C62 N32 1.347(8)
C62 C63 1.373(9)
C62 H62 0.9500
C63 C64 1.394(9)
C63 H63 0.9500
C64 C65 1.389(9)
C64 C67 1.477(9)
C65 C66 1.377(9)
C65 H65 0.9500
C66 N32 1.338(8)
C66 H66 0.9500
C67 C71 1.392(10)
C67 C68 1.391(9)
C68 C69 1.386(10)
C68 H68 0.9500
C69 N29 1.323(11)
C69 H69 0.9500
C70 N29 1.339(11)
C70 C71 1.393(11)
C70 H70 0.9500
C71 H71 0.9500
C72 N37 1.337(9)
C72 C73 1.386(10)
C72 H72 0.9500
C73 C74 1.386(9)
C73 H73 0.9500
C74 C75 1.402(9)
C74 C77 1.480(9)
C75 C76 1.366(9)
C75 H75 0.9500
C76 N37 1.346(9)
C76 H76 0.9500
C77 C81 1.405(9)
C77 C78 1.406(9)
C78 C79 1.372(10)
C78 H78 0.9500
C79 N38 1.331(8)
C79 H79 0.9500
C80 N38 1.349(8)
C80 C81 1.376(9)
C80 H80 0.9500
C81 H81 0.9500
C82 N38 1.495(8)
C82 C83 1.521(9)
C82 H82A 0.9900
C82 H82B 0.9900
C83 C84 1.365(9)
C83 C88 1.378(9)
C84 C85 1.412(10)
C84 H84 0.9500
C85 C86 1.385(10)
C85 H85 0.9500
C86 C87 1.367(9)
C86 C89 1.507(9)
C87 C88 1.390(9)
C87 H87 0.9500
C88 H88 0.9500
C89 N39 1.502(8)
C89 H89A 0.9900
C89 H89B 0.9900
C90 N39 1.349(9)
C90 C91 1.362(9)
C90 H90 0.9500
C91 C92 1.407(9)
C91 H91 0.9500
C92 C93 1.396(8)
C92 C95 1.501(9)
C93 C94 1.366(9)
C93 H93 0.9500
C94 N39 1.357(8)
C94 H94 0.9500
C95 C99 1.380(8)
C95 C96 1.388(9)
C96 C97 1.371(9)
C96 H96 0.9500
C97 N40 1.352(8)
C97 H97 0.9500
C98 N40 1.334(8)
C98 C99 1.397(9)
C98 H98 0.9500
C99 H99 0.9500
C100 N33 1.342(10)
C100 C101 1.381(11)
C100 H100 0.9500
C101 C102 1.392(9)
C101 H101 0.9500
C102 C103 1.406(10)
C102 C105 1.484(10)
C103 C104 1.395(10)
C103 H103 0.9500
C104 N33 1.317(9)
C104 H104 0.9500
C105 C106 1.387(10)
C105 C109 1.417(9)
C106 C107 1.358(10)
C106 H106 0.9500
C107 N34 1.353(9)
C107 H107 0.9500
C108 N34 1.358(8)
C108 C109 1.355(9)
C108 H108 0.9500
C109 H109 0.9500
C110 N34 1.478(9)
C110 C111 1.501(9)
C110 H11A 0.9900
C110 H11B 0.9900
C111 C115 1.381(9)
C111 C112 1.403(9)
C112 C113 1.387(9)
C112 H112 0.9500
C113 C114 1.396(9)
C113 H113 0.9500
C114 C116 1.384(10)
C114 C128 1.499(9)
C115 C116 1.363(10)
C115 H115 0.9500
C116 H116 0.9500
C117 C120 1.352(12)
C117 C118 1.350(14)
C117 H117 0.9500
C118 N35 1.248(10)
C118 H118 0.9500
C119 N35 1.305(11)
C119 C121 1.341(14)
C119 H119 0.9500
C120 C121 1.339(12)
C120 C122 1.468(11)
C121 H121 0.9500
C122 C125 1.359(10)
C122 C123 1.377(11)
C123 C124 1.347(12)
C123 H123 0.9500
C124 N36 1.307(12)
C124 H124 0.9500
C125 C126 1.383(13)
C125 H125 0.9500
C126 N36 1.350(13)
C126 H126 0.9500
C128 N35 1.504(9)
C128 H12A 0.9900
C128 H12B 0.9900
O15 H15B 0.9805
O15 H15A 0.8351
O16 H16A 0.8510
O16 H16B 0.9641
O17 H17A 0.8572
O17 H17B 0.7160
O18 H18A 1.0937
O18 H18B 0.9808
O19 H19B 0.8044
O19 H19A 1.0114
O20 H20B 0.8095
O20 H20A 0.9102
O21 H21A 0.8423
O21 H21B 0.6658
O22 H22B 0.8986
O22 H22A 0.8706
O23 H23B 0.9945
O23 H23A 0.9185
O24 H24B 0.9978
O24 H24A 0.9908
O25 H25A 0.6943
O25 H25B 0.8247
O26 H26A 0.7645
O26 H26B 0.9238
O27 H27A 0.9855
O27 H27B 0.8385
O29 H29B 0.8360
O29 H29A 0.9470

loop_
_platon_squeeze_void_nr
_platon_squeeze_void_average_x
_platon_squeeze_void_average_y
_platon_squeeze_void_average_z
_platon_squeeze_void_volume
_platon_squeeze_void_count_electrons
_platon_squeeze_void_content
1 0.203 -0.097 0.213 287 82 ' '
2 0.797 0.097 0.787 288 82 ' '
3 0.738 0.041 0.265 45 1 ' '
4 0.245 0.122 0.113 16 8 ' '
5 0.772 0.207 0.624 5 0 ' '
6 0.797 0.403 0.287 287 82 ' '
7 0.772 0.293 0.124 6 1 ' '
8 0.245 0.377 0.613 16 8 ' '
9 0.738 0.459 0.765 45 1 ' '
10 0.203 0.597 0.713 288 82 ' '
11 0.262 0.541 0.235 45 1 ' '
12 0.755 0.622 0.387 16 8 ' '
13 0.228 0.707 0.875 5 0 ' '
14 0.228 0.793 0.376 6 0 ' '
15 0.755 0.877 0.887 16 8 ' '
16 0.262 0.959 0.735 45 1 ' '
